data_7032804
loop_
_publ_author_name
'Zhang, Liyan'
'Sun, Liying'
'Li, Xinyuan'
'Tian, Yulan'
'Yuan, Guozan'

_publ_section_title
;
 Five 8-hydroxyquinolinate-based coordination polymers with tunable
 structures and photoluminescent properties for sensing nitroaromatics.
;
_journal_issue 1
_journal_name_full 'Dalton transactions (Cambridge, England : 2003)'
_journal_page_first 401
_journal_page_last 410
_journal_paper_doi 10.1039/c4dt02897j
_journal_volume 44
_journal_year 2015
_chemical_formula_moiety '0.5(C80 H56 N12 O4 Zn2), 0.35(C H4 O)'
_chemical_formula_sum 'C40.35 H29.38 N6 O2.35 Zn'
_chemical_formula_weight 701.25
_chemical_name_systematic
;
 ?
;
_space_group_crystal_system monoclinic
_space_group_IT_number 14
_space_group_name_Hall '-P 2ybc'
_space_group_name_H-M_alt 'P 1 21/c 1'
_symmetry_space_group_name_Hall '-P 2ybc'
_symmetry_space_group_name_H-M 'P 1 21/c 1'
_atom_sites_solution_hydrogens geom
_audit_creation_date 2014-10-05
_audit_creation_method
;
Olex2 1.2
(compiled 2014.09.19 svn.r3010 for OlexSys, GUI svn.r4874)
;
_cell_angle_alpha 90
_cell_angle_beta 113.820(3)
_cell_angle_gamma 90
_cell_formula_units_Z 2
_cell_length_a 12.9164(17)
_cell_length_b 10.2951(14)
_cell_length_c 14.240(2)
_cell_measurement_temperature 173(2)
_cell_volume 1732.3(4)
_computing_molecular_graphics 'Olex2 (Dolomanov et al., 2009)'
_computing_publication_material 'Olex2 (Dolomanov et al., 2009)'
_computing_structure_refinement 'ShelXL (Sheldrick, 2008)'
_computing_structure_solution 'Bruker SHELXTL'
_diffrn_ambient_temperature 173.15
_diffrn_measured_fraction_theta_full 0.987
_diffrn_measured_fraction_theta_max 0.988
_diffrn_radiation_type MoK\a
_diffrn_radiation_wavelength 0.71073
_diffrn_reflns_av_R_equivalents 0.0290
_diffrn_reflns_av_unetI/netI 0.0353
_diffrn_reflns_Laue_measured_fraction_full 0.987
_diffrn_reflns_Laue_measured_fraction_max 0.988
_diffrn_reflns_limit_h_max 14
_diffrn_reflns_limit_h_min -16
_diffrn_reflns_limit_k_max 12
_diffrn_reflns_limit_k_min -13
_diffrn_reflns_limit_l_max 16
_diffrn_reflns_limit_l_min -18
_diffrn_reflns_number 9981
_diffrn_reflns_point_group_measured_fraction_full 0.987
_diffrn_reflns_point_group_measured_fraction_max 0.988
_diffrn_reflns_theta_full 25.242
_diffrn_reflns_theta_max 27.523
_diffrn_reflns_theta_min 2.522
_exptl_absorpt_coefficient_mu 0.755
_exptl_absorpt_correction_T_max 0.8686
_exptl_absorpt_correction_T_min 0.8624
_exptl_absorpt_correction_type multi-scan
_exptl_crystal_colour yellow
_exptl_crystal_density_diffrn 1.344
_exptl_crystal_description block
_exptl_crystal_F_000 725
_exptl_crystal_size_max 0.2
_exptl_crystal_size_mid 0.2
_exptl_crystal_size_min 0.19
_refine_diff_density_max 0.502
_refine_diff_density_min -0.424
_refine_diff_density_rms 0.064
_refine_ls_extinction_method none
_refine_ls_goodness_of_fit_ref 1.095
_refine_ls_hydrogen_treatment constr
_refine_ls_matrix_type full
_refine_ls_number_parameters 244
_refine_ls_number_reflns 3948
_refine_ls_number_restraints 0
_refine_ls_restrained_S_all 1.095
_refine_ls_R_factor_all 0.0521
_refine_ls_R_factor_gt 0.0407
_refine_ls_shift/su_max 0.000
_refine_ls_shift/su_mean 0.000
_refine_ls_structure_factor_coef Fsqd
_refine_ls_weighting_details
;
 w=1/[\s^2^(Fo^2^)+(0.0153P)^2^+3.0654P]
 where P=(Fo^2^+2Fc^2^)/3
;
_refine_ls_weighting_scheme calc
_refine_ls_wR_factor_gt 0.0948
_refine_ls_wR_factor_ref 0.1001
_reflns_Friedel_coverage 0.000
_reflns_number_gt 3285
_reflns_number_total 3948
_reflns_threshold_expression 'I > 2\s(I)'
_cod_data_source_file c4dt02897j2.cif
_cod_data_source_block sad
_cod_depositor_comments 'Adding full bibliography for 7032803--7032807.cif.'
_cod_database_code 7032804
_shelxl_version_number 2013-2
_shelx_space_group_comment
;
The symmetry employed for this shelxl refinement is uniquely defined
by the following loop, which should always be used as a source of
symmetry information in preference to the above space-group names.
They are only intended as comments.
;
_shelx_estimated_absorpt_t_max 0.870
_shelx_estimated_absorpt_t_min 0.864
_olex2_refinement_description
;
1. Fixed Uiso
 At 1.2 times of:
  All C(H) groups
 At 1.5 times of:
  All C(H,H,H) groups, All O(H) groups
2. Others
 Sof(O2)=Sof(H2)=Sof(C1A)=Sof(H1AA)=Sof(H1AB)=Sof(H1AC)=FVAR(1)
3.a Aromatic/amide H refined with riding coordinates:
 C3(H3), C4(H4), C9(H9), C12(H12), C13(H13), C14(H14), C15(H15), C17(H17),
 C18(H18), C19(H19), C20(H20)
3.b Tetrahedral OH refined with riding coordinates:
 O2(H2)
3.c Idealised Me refined as rotating group:
 C1(H1A,H1B,H1C), C1A(H1AA,H1AB,H1AC)
;
_olex2_submission_special_instructions 'No special instructions were received'

loop_
_space_group_symop_operation_xyz
'x, y, z'
'-x, y+1/2, -z+1/2'
'-x, -y, -z'
'x, -y-1/2, z-1/2'

loop_
_atom_site_label
_atom_site_type_symbol
_atom_site_fract_x
_atom_site_fract_y
_atom_site_fract_z
_atom_site_U_iso_or_equiv
_atom_site_adp_type
_atom_site_occupancy
_atom_site_site_symmetry_order
_atom_site_calc_flag
_atom_site_refinement_flags_posn
_atom_site_refinement_flags_adp
_atom_site_refinement_flags_occupancy
Zn1 Zn 0.5000 0.5000 0.0000 0.01645(11) Uani 1 2 d S T P
O1 O 0.57978(14) 0.58570(15) -0.07974(13) 0.0183(3) Uani 1 1 d . . .
N1 N 0.66000(17) 0.38336(19) 0.04991(15) 0.0210(4) Uani 1 1 d . . .
C1 C 0.6390(3) 0.2500(3) 0.1826(3) 0.0465(9) Uani 1 1 d . . .
H1A H 0.5655 0.2940 0.1581 0.070 Uiso 1 1 calc GR . .
H1B H 0.6851 0.2773 0.2532 0.070 Uiso 1 1 calc GR . .
H1C H 0.6275 0.1558 0.1809 0.070 Uiso 1 1 calc GR . .
N2 N 1.0925(3) 0.1475(3) -0.1556(4) 0.0754(12) Uani 1 1 d . . .
C2 C 0.6984(2) 0.2849(3) 0.1150(2) 0.0320(6) Uani 1 1 d . . .
N3 N 0.57619(17) 0.85644(19) -0.37411(16) 0.0210(4) Uani 1 1 d . . .
C3 C 0.7959(3) 0.2142(3) 0.1221(3) 0.0457(9) Uani 1 1 d . . .
H3 H 0.8240 0.1460 0.1708 0.055 Uiso 1 1 calc R . .
C4 C 0.8489(3) 0.2437(3) 0.0599(2) 0.0399(7) Uani 1 1 d . . .
H4 H 0.9141 0.1961 0.0654 0.048 Uiso 1 1 calc R . .
C5 C 0.8079(2) 0.3449(2) -0.01344(19) 0.0238(5) Uani 1 1 d . . .
C6 C 0.7141(2) 0.4156(2) -0.01258(17) 0.0187(4) Uani 1 1 d . . .
C7 C 0.66818(19) 0.52622(19) -0.07949(17) 0.0159(4) Uani 1 1 d . . .
C8 C 0.72159(19) 0.5610(2) -0.14464(18) 0.0183(4) Uani 1 1 d . . .
C9 C 0.81457(19) 0.4884(2) -0.14444(17) 0.0199(4) Uani 1 1 d . . .
H9 H 0.8491 0.5148 -0.1890 0.024 Uiso 1 1 calc R . .
C10 C 0.8578(2) 0.3812(2) -0.08275(19) 0.0227(5) Uani 1 1 d . . .
C11 C 0.9428(2) 0.2995(3) -0.1004(2) 0.0290(6) Uani 1 1 d . . .
C12 C 0.9298(3) 0.1660(3) -0.1143(3) 0.0474(9) Uani 1 1 d . . .
H12 H 0.8697 0.1232 -0.1046 0.057 Uiso 1 1 calc R . .
C13 C 1.0045(4) 0.0950(4) -0.1421(4) 0.0697(13) Uani 1 1 d . . .
H13 H 0.9924 0.0041 -0.1522 0.084 Uiso 1 1 calc R . .
C14 C 1.1054(3) 0.2756(4) -0.1410(3) 0.0581(10) Uani 1 1 d . . .
H14 H 1.1674 0.3155 -0.1494 0.070 Uiso 1 1 calc R . .
C15 C 1.0344(2) 0.3545(3) -0.1144(2) 0.0373(7) Uani 1 1 d . . .
H15 H 1.0480 0.4453 -0.1058 0.045 Uiso 1 1 calc R . .
C16 C 0.67316(19) 0.6647(2) -0.22195(19) 0.0194(5) Uani 1 1 d . . .
C17 C 0.6365(2) 0.7845(2) -0.1998(2) 0.0284(6) Uani 1 1 d . . .
H17 H 0.6441 0.8031 -0.1320 0.034 Uiso 1 1 calc R . .
C18 C 0.5895(2) 0.8753(2) -0.2766(2) 0.0292(6) Uani 1 1 d . . .
H18 H 0.5652 0.9557 -0.2596 0.035 Uiso 1 1 calc R . .
C19 C 0.6110(2) 0.7423(2) -0.39553(19) 0.0234(5) Uani 1 1 d . . .
H19 H 0.6023 0.7265 -0.4641 0.028 Uiso 1 1 calc R . .
C20 C 0.6591(2) 0.6462(2) -0.32320(19) 0.0225(5) Uani 1 1 d . . .
H20 H 0.6827 0.5670 -0.3427 0.027 Uiso 1 1 calc R . .
O2 O 0.7306(11) 1.0180(13) -0.0454(12) 0.052(5) Uani 0.173(6) 1 d . . .
H2 H 0.7392 0.9419 -0.0222 0.078 Uiso 0.173(6) 1 calc R . .
C1A C 0.6223(16) 1.0632(16) -0.0603(17) 0.043(5) Uani 0.173(6) 1 d . . .
H1AA H 0.5653 1.0196 -0.1200 0.064 Uiso 0.173(6) 1 calc GR . .
H1AB H 0.6183 1.1572 -0.0722 0.064 Uiso 0.173(6) 1 calc GR . .
H1AC H 0.6080 1.0443 0.0008 0.064 Uiso 0.173(6) 1 calc GR . .

loop_
_atom_site_aniso_label
_atom_site_aniso_U_11
_atom_site_aniso_U_22
_atom_site_aniso_U_33
_atom_site_aniso_U_23
_atom_site_aniso_U_13
_atom_site_aniso_U_12
Zn1 0.02090(19) 0.01259(17) 0.01921(18) 0.00026(15) 0.01157(14) 0.00054(15)
O1 0.0225(8) 0.0134(7) 0.0238(8) 0.0029(6) 0.0144(7) 0.0031(6)
N1 0.0230(10) 0.0204(10) 0.0214(10) 0.0049(8) 0.0108(8) 0.0029(8)
C1 0.0452(18) 0.055(2) 0.052(2) 0.0349(17) 0.0328(16) 0.0250(16)
N2 0.072(2) 0.0500(19) 0.139(4) 0.021(2) 0.079(3) 0.0287(17)
C2 0.0336(14) 0.0355(14) 0.0315(14) 0.0171(12) 0.0178(12) 0.0130(12)
N3 0.0241(10) 0.0183(9) 0.0239(10) 0.0034(8) 0.0131(9) 0.0014(8)
C3 0.0438(18) 0.057(2) 0.0463(18) 0.0366(16) 0.0281(15) 0.0305(16)
C4 0.0347(15) 0.0493(18) 0.0423(17) 0.0261(14) 0.0224(14) 0.0257(14)
C5 0.0235(12) 0.0250(12) 0.0249(12) 0.0063(10) 0.0118(10) 0.0063(10)
C6 0.0215(11) 0.0179(10) 0.0171(11) 0.0021(9) 0.0083(9) 0.0016(9)
C7 0.0198(10) 0.0115(10) 0.0166(10) -0.0012(8) 0.0075(8) -0.0009(8)
C8 0.0214(11) 0.0152(10) 0.0205(11) 0.0011(9) 0.0108(9) 0.0006(9)
C9 0.0223(11) 0.0193(11) 0.0209(10) 0.0006(9) 0.0117(9) -0.0002(9)
C10 0.0210(11) 0.0228(11) 0.0260(12) 0.0021(10) 0.0112(10) 0.0034(9)
C11 0.0269(13) 0.0331(14) 0.0318(14) 0.0093(11) 0.0167(11) 0.0111(11)
C12 0.0509(19) 0.0300(15) 0.081(3) 0.0177(16) 0.0472(19) 0.0172(14)
C13 0.082(3) 0.0335(18) 0.125(4) 0.017(2) 0.075(3) 0.0261(19)
C14 0.0423(19) 0.058(2) 0.094(3) 0.013(2) 0.048(2) 0.0151(17)
C15 0.0269(14) 0.0404(16) 0.0484(18) 0.0059(14) 0.0191(13) 0.0070(12)
C16 0.0207(11) 0.0161(10) 0.0250(12) 0.0037(9) 0.0128(10) 0.0003(9)
C17 0.0464(16) 0.0202(12) 0.0258(13) 0.0038(10) 0.0220(12) 0.0077(11)
C18 0.0460(16) 0.0178(11) 0.0303(14) 0.0048(10) 0.0223(13) 0.0087(11)
C19 0.0289(13) 0.0221(11) 0.0216(12) 0.0020(10) 0.0128(10) 0.0014(10)
C20 0.0289(12) 0.0173(11) 0.0263(12) 0.0021(9) 0.0162(11) 0.0038(9)
O2 0.044(8) 0.038(8) 0.075(11) -0.010(7) 0.026(7) 0.000(6)
C1A 0.048(11) 0.026(8) 0.065(13) 0.002(8) 0.033(10) 0.009(7)

loop_
_atom_type_symbol
_atom_type_description
_atom_type_scat_dispersion_real
_atom_type_scat_dispersion_imag
_atom_type_scat_source
C C 0.0033 0.0016 'International Tables Vol C Tables 4.2.6.8 and 6.1.1.4'
H H 0.0000 0.0000 'International Tables Vol C Tables 4.2.6.8 and 6.1.1.4'
N N 0.0061 0.0033 'International Tables Vol C Tables 4.2.6.8 and 6.1.1.4'
O O 0.0106 0.0060 'International Tables Vol C Tables 4.2.6.8 and 6.1.1.4'
Zn Zn 0.2839 1.4301 'International Tables Vol C Tables 4.2.6.8 and 6.1.1.4'

loop_
_geom_angle_atom_site_label_1
_geom_angle_atom_site_label_2
_geom_angle_atom_site_label_3
_geom_angle
_geom_angle_site_symmetry_1
_geom_angle_site_symmetry_3
O1 Zn1 O1 180.0 . 3_665
O1 Zn1 N1 78.34(7) 3_665 3_665
O1 Zn1 N1 78.34(7) . .
O1 Zn1 N1 101.66(7) 3_665 .
O1 Zn1 N1 101.66(7) . 3_665
O1 Zn1 N3 90.16(7) . 4_576
O1 Zn1 N3 89.84(7) 3_665 4_576
O1 Zn1 N3 89.84(7) . 2_644
O1 Zn1 N3 90.16(7) 3_665 2_644
N1 Zn1 N1 180.0 . 3_665
N3 Zn1 N1 92.82(7) 4_576 .
N3 Zn1 N1 92.82(7) 2_644 3_665
N3 Zn1 N1 87.18(7) 2_644 .
N3 Zn1 N1 87.18(7) 4_576 3_665
N3 Zn1 N3 180.00(7) 4_576 2_644
C7 O1 Zn1 116.22(13) . .
C2 N1 Zn1 131.82(17) . .
C2 N1 C6 119.5(2) . .
C6 N1 Zn1 108.03(14) . .
C14 N2 C13 115.8(3) . .
N1 C2 C1 119.2(2) . .
N1 C2 C3 120.7(2) . .
C3 C2 C1 120.0(2) . .
C18 N3 Zn1 124.60(16) . 2_654
C19 N3 Zn1 118.72(16) . 2_654
C19 N3 C18 116.7(2) . .
C4 C3 C2 120.4(3) . .
C3 C4 C5 120.6(2) . .
C4 C5 C10 124.2(2) . .
C6 C5 C4 115.9(2) . .
C6 C5 C10 119.8(2) . .
N1 C6 C5 122.8(2) . .
N1 C6 C7 115.8(2) . .
C5 C6 C7 121.4(2) . .
O1 C7 C6 119.99(19) . .
O1 C7 C8 123.0(2) . .
C8 C7 C6 117.0(2) . .
C7 C8 C9 120.4(2) . .
C7 C8 C16 120.1(2) . .
C9 C8 C16 119.1(2) . .
C10 C9 C8 123.3(2) . .
C5 C10 C11 122.7(2) . .
C9 C10 C5 118.0(2) . .
C9 C10 C11 118.8(2) . .
C12 C11 C10 122.0(2) . .
C12 C11 C15 116.3(3) . .
C15 C11 C10 121.5(3) . .
C11 C12 C13 120.2(3) . .
N2 C13 C12 123.7(3) . .
N2 C14 C15 124.5(3) . .
C14 C15 C11 119.5(3) . .
C17 C16 C8 123.2(2) . .
C20 C16 C8 120.8(2) . .
C20 C16 C17 116.0(2) . .
C18 C17 C16 119.9(2) . .
N3 C18 C17 123.6(2) . .
N3 C19 C20 123.4(2) . .
C19 C20 C16 120.4(2) . .

loop_
_geom_bond_atom_site_label_1
_geom_bond_atom_site_label_2
_geom_bond_distance
_geom_bond_site_symmetry_2
Zn1 O1 2.0186(15) .
Zn1 O1 2.0187(15) 3_665
Zn1 N1 2.243(2) 3_665
Zn1 N1 2.243(2) .
Zn1 N3 2.223(2) 4_576
Zn1 N3 2.223(2) 2_644
O1 C7 1.294(3) .
N1 C2 1.327(3) .
N1 C6 1.375(3) .
C1 C2 1.498(4) .
N2 C13 1.341(5) .
N2 C14 1.335(5) .
C2 C3 1.422(4) .
N3 Zn1 2.223(2) 2_654
N3 C18 1.342(3) .
N3 C19 1.337(3) .
C3 C4 1.355(4) .
C4 C5 1.418(4) .
C5 C6 1.418(3) .
C5 C10 1.429(3) .
C6 C7 1.449(3) .
C7 C8 1.408(3) .
C8 C9 1.413(3) .
C8 C16 1.478(3) .
C9 C10 1.381(3) .
C10 C11 1.483(3) .
C11 C12 1.388(4) .
C11 C15 1.397(4) .
C12 C13 1.390(4) .
C14 C15 1.386(4) .
C16 C17 1.402(3) .
C16 C20 1.392(3) .
C17 C18 1.380(3) .
C19 C20 1.382(3) .
O2 C1A 1.41(2) .

loop_
_geom_torsion_atom_site_label_1
_geom_torsion_atom_site_label_2
_geom_torsion_atom_site_label_3
_geom_torsion_atom_site_label_4
_geom_torsion
_geom_torsion_site_symmetry_1
Zn1 O1 C7 C6 -8.8(3) .
Zn1 O1 C7 C8 169.02(17) .
Zn1 N1 C2 C1 -10.6(4) .
Zn1 N1 C2 C3 170.5(2) .
Zn1 N1 C6 C5 -169.33(19) .
Zn1 N1 C6 C7 9.8(2) .
Zn1 N3 C18 C17 179.7(2) 2_654
Zn1 N3 C19 C20 -179.77(19) 2_654
O1 C7 C8 C9 -176.9(2) .
O1 C7 C8 C16 -3.7(3) .
N1 C2 C3 C4 -2.2(5) .
N1 C6 C7 O1 -1.8(3) .
N1 C6 C7 C8 -179.7(2) .
C1 C2 C3 C4 178.8(4) .
N2 C14 C15 C11 0.6(6) .
C2 N1 C6 C5 2.3(4) .
C2 N1 C6 C7 -178.6(2) .
C2 C3 C4 C5 -0.2(6) .
N3 C19 C20 C16 0.3(4) .
C3 C4 C5 C6 3.4(5) .
C3 C4 C5 C10 -179.2(3) .
C4 C5 C6 N1 -4.5(4) .
C4 C5 C6 C7 176.4(2) .
C4 C5 C10 C9 -174.9(3) .
C4 C5 C10 C11 13.2(4) .
C5 C6 C7 O1 177.4(2) .
C5 C6 C7 C8 -0.6(3) .
C5 C10 C11 C12 44.5(4) .
C5 C10 C11 C15 -142.1(3) .
C6 N1 C2 C1 -179.8(3) .
C6 N1 C2 C3 1.2(4) .
C6 C5 C10 C9 2.5(4) .
C6 C5 C10 C11 -169.5(2) .
C6 C7 C8 C9 0.9(3) .
C6 C7 C8 C16 174.2(2) .
C7 C8 C9 C10 0.4(4) .
C7 C8 C16 C17 46.5(3) .
C7 C8 C16 C20 -132.0(2) .
C8 C9 C10 C5 -2.1(4) .
C8 C9 C10 C11 170.1(2) .
C8 C16 C17 C18 -178.3(2) .
C8 C16 C20 C19 178.3(2) .
C9 C8 C16 C17 -140.2(2) .
C9 C8 C16 C20 41.3(3) .
C9 C10 C11 C12 -127.4(3) .
C9 C10 C11 C15 46.0(4) .
C10 C5 C6 N1 177.9(2) .
C10 C5 C6 C7 -1.2(4) .
C10 C11 C12 C13 172.7(4) .
C10 C11 C15 C14 -173.5(3) .
C11 C12 C13 N2 1.1(7) .
C12 C11 C15 C14 0.2(5) .
C13 N2 C14 C15 -0.5(7) .
C14 N2 C13 C12 -0.4(7) .
C15 C11 C12 C13 -1.0(5) .
C16 C8 C9 C10 -172.9(2) .
C16 C17 C18 N3 -0.1(4) .
C17 C16 C20 C19 -0.3(4) .
C18 N3 C19 C20 -0.2(4) .
C19 N3 C18 C17 0.1(4) .
C20 C16 C17 C18 0.2(4) .
